data_1559389
loop_
_publ_author_name
'Li, Qiyao'
'Gong, Junyi'
'Li, Ying'
'Zhang, Ruoyao'
'Wang, Haoran'
'Zhang, Jianquan'
'Yan, He'
'Lam, Jacky W. Y.'
'Sung, Herman H. Y.'
'Williams, Ian D.'
'Kwok, Ryan T. K.'
'Li, Min-Hui'
'Wang, Jianguo'
'Tang, Ben Zhong'

_publ_section_title
;
 Unusual light-driven amplification through unexpected regioselective
 photogeneration of five-membered azaheterocyclic AIEgen.
;
_journal_issue 2
_journal_name_full 'Chemical science'
_journal_page_first 709
_journal_page_last 717
_journal_paper_doi 10.1039/d0sc04725b
_journal_volume 12
_journal_year 2020
_chemical_formula_moiety 'C31 H22 N, B F4'
_chemical_formula_sum 'C31 H22 B F4 N'
_chemical_formula_weight 495.30
_space_group_crystal_system triclinic
_space_group_IT_number 2
_space_group_name_Hall '-P 1'
_space_group_name_H-M_alt 'P -1'
_atom_sites_solution_hydrogens geom
_audit_creation_date 2020-09-14
_audit_creation_method
;
Olex2 1.2-beta
(compiled 2018.05.29 svn.r3508 for OlexSys, GUI svn.r5506)
;
_audit_update_record
;
2020-10-07 deposited with the CCDC.	2020-10-19 downloaded from the CCDC.
;
_cell_angle_alpha 108.087(7)
_cell_angle_beta 95.552(6)
_cell_angle_gamma 99.640(6)
_cell_formula_units_Z 2
_cell_length_a 8.4537(6)
_cell_length_b 11.0248(9)
_cell_length_c 13.8145(10)
_cell_measurement_reflns_used 2901
_cell_measurement_temperature 100.01(10)
_cell_measurement_theta_max 75.4880
_cell_measurement_theta_min 4.3090
_cell_volume 1191.32(17)
_computing_cell_refinement 'CrysAlisPro 1.171.38.46 (Rigaku OD, 2015)'
_computing_data_collection 'CrysAlisPro 1.171.38.46 (Rigaku OD, 2015)'
_computing_data_reduction 'CrysAlisPro 1.171.38.46 (Rigaku OD, 2015)'
_computing_molecular_graphics 'Olex2 (Dolomanov et al., 2009)'
_computing_publication_material 'Olex2 (Dolomanov et al., 2009)'
_computing_structure_refinement 'ShelXL (Sheldrick, 2015)'
_computing_structure_solution 'ShelXS (Sheldrick, 2008)'
_diffrn_ambient_temperature 100.15
_diffrn_detector_area_resol_mean 10.3577
_diffrn_detector_type Atlas
_diffrn_measured_fraction_theta_full 0.983
_diffrn_measured_fraction_theta_max 0.981
_diffrn_measurement_details
;
List of Runs (angles in degrees, time in seconds):

  # Type    Start    End  Width  t~exp~   \w     \q     \k     \f   Frames
#--------------------------------------------------------------------------
  1  \w     32.00 144.00   1.00    8.00    --  110.57 -77.00 -90.00  112
  2  \w    -69.00  11.00   1.00    3.00    --  -40.57  57.00 -60.00   80
  3  \w    -72.00  38.00   1.00    3.00    --  -40.57  77.00  30.00  110
  4  \w   -116.00 -14.00   1.00    3.00    --  -40.57 -37.00 120.00  102
  5  \w     38.00  85.00   1.00    3.00    --   40.57-125.00-180.00   47
  6  \w     46.00 122.00   1.00    8.00    --  110.57-125.00 -90.00   76
  7  \w     30.00 113.00   1.00    8.00    --  110.57-104.00  86.00   83
  8  \w    108.00 137.00   1.00    8.00    --  110.57 -45.00 120.00   29
  9  \w     49.00 178.00   1.00    8.00    --  110.57  15.00  30.00  129
 10  \w    137.00 178.00   1.00    8.00    --  110.57  77.00 -90.00   41
 11  \w    108.00 177.00   1.00    8.00    --  110.57  77.00-120.00   69
 12  \w     77.00 123.00   1.00    8.00    --  110.57  77.00 -90.00   46
 13  \w     39.00  88.00   1.00    8.00    --  110.57 -45.00 120.00   49
;
_diffrn_measurement_device 'kappa diffractometer'
_diffrn_measurement_device_type 'SuperNova, Dual, Cu at zero, Atlas'
_diffrn_measurement_method '\w scans'
_diffrn_radiation_type CuK\a
_diffrn_radiation_wavelength 1.54184
_diffrn_reflns_av_R_equivalents 0.0210
_diffrn_reflns_av_unetI/netI 0.0405
_diffrn_reflns_Laue_measured_fraction_full 0.983
_diffrn_reflns_Laue_measured_fraction_max 0.981
_diffrn_reflns_limit_h_max 10
_diffrn_reflns_limit_h_min -10
_diffrn_reflns_limit_k_max 13
_diffrn_reflns_limit_k_min -8
_diffrn_reflns_limit_l_max 16
_diffrn_reflns_limit_l_min -16
_diffrn_reflns_number 6420
_diffrn_reflns_point_group_measured_fraction_full 0.983
_diffrn_reflns_point_group_measured_fraction_max 0.981
_diffrn_reflns_theta_full 66.500
_diffrn_reflns_theta_max 67.494
_diffrn_reflns_theta_min 3.409
_exptl_absorpt_coefficient_mu 0.841
_exptl_absorpt_correction_T_max 1.00000
_exptl_absorpt_correction_T_min 0.97476
_exptl_absorpt_correction_type multi-scan
_exptl_absorpt_process_details
;
CrysAlisPro 1.171.38.46 (Rigaku Oxford Diffraction, 2015)
Empirical absorption correction using spherical harmonics,
 implemented in SCALE3 ABSPACK scaling algorithm.
;
_exptl_crystal_colour yellow
_exptl_crystal_colour_primary yellow
_exptl_crystal_density_diffrn 1.381
_exptl_crystal_density_method 'not measured'
_exptl_crystal_description block
_exptl_crystal_F_000 512
_exptl_crystal_size_max 0.15
_exptl_crystal_size_mid 0.04
_exptl_crystal_size_min 0.04
_refine_diff_density_max 0.247
_refine_diff_density_min -0.210
_refine_diff_density_rms 0.040
_refine_ls_extinction_method none
_refine_ls_goodness_of_fit_ref 1.007
_refine_ls_hydrogen_treatment constr
_refine_ls_matrix_type full
_refine_ls_number_parameters 334
_refine_ls_number_reflns 4214
_refine_ls_number_restraints 0
_refine_ls_restrained_S_all 1.007
_refine_ls_R_factor_all 0.0491
_refine_ls_R_factor_gt 0.0365
_refine_ls_shift/su_max 0.000
_refine_ls_shift/su_mean 0.000
_refine_ls_structure_factor_coef Fsqd
_refine_ls_weighting_details 'w=1/[\s^2^(Fo^2^)+(0.0510P)^2^] where P=(Fo^2^+2Fc^2^)/3'
_refine_ls_weighting_scheme calc
_refine_ls_wR_factor_gt 0.0898
_refine_ls_wR_factor_ref 0.0957
_reflns_Friedel_coverage 0.000
_reflns_number_gt 3381
_reflns_number_total 4214
_reflns_threshold_expression 'I > 2\s(I)'
_cod_data_source_file d0sc04725b2.cif
_cod_data_source_block qiyao1cult
_cod_depositor_comments
;Adding full bibliography for 1559386--1559390.cif.

 Adding full bibliography for 1559386--1559390.cif.
;
_cod_original_cell_volume 1191.31(16)
_cod_database_code 1559389
_shelx_shelxl_version_number 2018/3
_shelx_space_group_comment
;
The symmetry employed for this shelxl refinement is uniquely defined
by the following loop, which should always be used as a source of
symmetry information in preference to the above space-group names.
They are only intended as comments.
;
_shelx_estimated_absorpt_t_max 0.967
_shelx_estimated_absorpt_t_min 0.884
_olex2_refinement_description
;
1. Fixed Uiso
 At 1.2 times of:
  All C(H) groups
2.a Aromatic/amide H refined with riding coordinates:
 C4(H4), C5(H5), C6(H6), C7(H7), C11(H11), C12(H12), C13(H13), C22(H22),
 C23(H23), C24(H24), C25(H25), C26(H26), C32(H32), C33(H33), C34(H34), C35(H35),
  C36(H36), C42(H42), C43(H43), C44(H44), C45(H45), C46(H46)
;
_olex2_submission_special_instructions 'No special instructions were received'
_oxdiff_exptl_absorpt_empirical_details
;
Empirical correction (ABSPACK) includes:
- Absorption correction using spherical harmonics
- Frame scaling
;

loop_
_space_group_symop_operation_xyz
'x, y, z'
'-x, -y, -z'

loop_
_atom_site_label
_atom_site_type_symbol
_atom_site_fract_x
_atom_site_fract_y
_atom_site_fract_z
_atom_site_U_iso_or_equiv
_atom_site_adp_type
_atom_site_occupancy
_atom_site_site_symmetry_order
_atom_site_calc_flag
_atom_site_refinement_flags_posn
_atom_site_refinement_flags_adp
_atom_site_refinement_flags_occupancy
_atom_site_disorder_assembly
_atom_site_disorder_group
N1 N 0.54780(14) 0.25976(11) 0.61794(9) 0.0176(3) Uani 1 1 d . . . . .
C1 C 0.50572(17) 0.21693(14) 0.70113(11) 0.0184(3) Uani 1 1 d . . . . .
C2 C 0.37714(18) 0.11759(14) 0.68488(11) 0.0188(3) Uani 1 1 d . . . . .
C3 C 0.29097(17) 0.04689(13) 0.58202(11) 0.0182(3) Uani 1 1 d . . . . .
C4 C 0.17162(18) -0.06829(14) 0.56056(11) 0.0201(3) Uani 1 1 d . . . . .
H4 H 0.141959 -0.097645 0.615363 0.024 Uiso 1 1 calc R . . . .
C5 C 0.09823(17) -0.13807(13) 0.46099(12) 0.0208(3) Uani 1 1 d . . . . .
H5 H 0.017174 -0.214804 0.447308 0.025 Uiso 1 1 calc R . . . .
C6 C 0.14248(18) -0.09648(13) 0.37981(11) 0.0202(3) Uani 1 1 d . . . . .
H6 H 0.094136 -0.146897 0.310890 0.024 Uiso 1 1 calc R . . . .
C7 C 0.25542(17) 0.01684(14) 0.39887(11) 0.0185(3) Uani 1 1 d . . . . .
H7 H 0.284605 0.044018 0.342979 0.022 Uiso 1 1 calc R . . . .
C8 C 0.32856(17) 0.09332(13) 0.50094(11) 0.0166(3) Uani 1 1 d . . . . .
C9 C 0.44737(16) 0.21367(13) 0.52292(11) 0.0166(3) Uani 1 1 d . . . . .
C10 C 0.47162(17) 0.28524(13) 0.45457(11) 0.0181(3) Uani 1 1 d . . . . .
C11 C 0.61301(17) 0.37902(14) 0.47425(11) 0.0199(3) Uani 1 1 d . . . . .
H11 H 0.632207 0.425644 0.427655 0.024 Uiso 1 1 calc R . . . .
C12 C 0.72692(17) 0.40542(13) 0.56157(12) 0.0202(3) Uani 1 1 d . . . . .
H12 H 0.829848 0.461076 0.570448 0.024 Uiso 1 1 calc R . . . .
C13 C 0.68909(17) 0.35060(13) 0.63400(12) 0.0195(3) Uani 1 1 d . . . . .
H13 H 0.761701 0.375501 0.697047 0.023 Uiso 1 1 calc R . . . .
C21 C 0.60223(18) 0.29099(14) 0.80520(11) 0.0206(3) Uani 1 1 d . . . . .
C22 C 0.5929(2) 0.42052(15) 0.85407(12) 0.0266(3) Uani 1 1 d . . . . .
H22 H 0.527662 0.462228 0.820267 0.032 Uiso 1 1 calc R . . . .
C23 C 0.6794(2) 0.48809(16) 0.95220(13) 0.0327(4) Uani 1 1 d . . . . .
H23 H 0.673313 0.576295 0.985245 0.039 Uiso 1 1 calc R . . . .
C24 C 0.7742(2) 0.42842(18) 1.00227(13) 0.0349(4) Uani 1 1 d . . . . .
H24 H 0.834166 0.475591 1.069099 0.042 Uiso 1 1 calc R . . . .
C25 C 0.7815(2) 0.29887(19) 0.95428(13) 0.0343(4) Uani 1 1 d . . . . .
H25 H 0.845177 0.257072 0.988978 0.041 Uiso 1 1 calc R . . . .
C26 C 0.6963(2) 0.23029(16) 0.85613(12) 0.0270(3) Uani 1 1 d . . . . .
H26 H 0.702054 0.141881 0.823622 0.032 Uiso 1 1 calc R . . . .
C31 C 0.32177(18) 0.08223(14) 0.77380(11) 0.0200(3) Uani 1 1 d . . . . .
C32 C 0.22438(19) 0.15441(15) 0.83326(12) 0.0239(3) Uani 1 1 d . . . . .
H32 H 0.194047 0.226239 0.817671 0.029 Uiso 1 1 calc R . . . .
C33 C 0.1716(2) 0.12125(16) 0.91548(13) 0.0307(4) Uani 1 1 d . . . . .
H33 H 0.104783 0.170613 0.955927 0.037 Uiso 1 1 calc R . . . .
C34 C 0.2152(2) 0.01690(17) 0.93930(13) 0.0329(4) Uani 1 1 d . . . . .
H34 H 0.179456 -0.004431 0.996239 0.039 Uiso 1 1 calc R . . . .
C35 C 0.3108(2) -0.05590(17) 0.87997(14) 0.0337(4) Uani 1 1 d . . . . .
H35 H 0.340394 -0.127850 0.895721 0.040 Uiso 1 1 calc R . . . .
C36 C 0.3637(2) -0.02363(16) 0.79690(13) 0.0289(4) Uani 1 1 d . . . . .
H36 H 0.428826 -0.074191 0.755816 0.035 Uiso 1 1 calc R . . . .
C41 C 0.34685(18) 0.27364(13) 0.36668(11) 0.0188(3) Uani 1 1 d . . . . .
C42 C 0.18468(18) 0.27301(13) 0.37995(12) 0.0208(3) Uani 1 1 d . . . . .
H42 H 0.152329 0.272590 0.443839 0.025 Uiso 1 1 calc R . . . .
C43 C 0.07082(19) 0.27299(15) 0.30057(13) 0.0264(3) Uani 1 1 d . . . . .
H43 H -0.039134 0.272175 0.310023 0.032 Uiso 1 1 calc R . . . .
C44 C 0.1179(2) 0.27416(16) 0.20742(13) 0.0312(4) Uani 1 1 d . . . . .
H44 H 0.039893 0.273574 0.152842 0.037 Uiso 1 1 calc R . . . .
C45 C 0.2782(2) 0.27618(15) 0.19379(12) 0.0287(4) Uani 1 1 d . . . . .
H45 H 0.309917 0.277090 0.129855 0.034 Uiso 1 1 calc R . . . .
C46 C 0.39276(19) 0.27688(14) 0.27296(12) 0.0228(3) Uani 1 1 d . . . . .
H46 H 0.502926 0.279582 0.263415 0.027 Uiso 1 1 calc R . . . .
F1 F 0.75919(13) 0.40630(9) 0.23542(8) 0.0372(3) Uani 1 1 d . . . . .
F2 F 0.70311(16) 0.60020(13) 0.32225(10) 0.0574(4) Uani 1 1 d . . . . .
F3 F 0.89844(11) 0.52699(10) 0.39452(7) 0.0304(2) Uani 1 1 d . . . . .
F4 F 0.93951(13) 0.59328(10) 0.25711(8) 0.0421(3) Uani 1 1 d . . . . .
B1 B 0.8251(2) 0.53187(17) 0.30121(13) 0.0215(3) Uani 1 1 d . . . . .

loop_
_atom_site_aniso_label
_atom_site_aniso_U_11
_atom_site_aniso_U_22
_atom_site_aniso_U_33
_atom_site_aniso_U_23
_atom_site_aniso_U_13
_atom_site_aniso_U_12
N1 0.0163(6) 0.0155(5) 0.0205(6) 0.0053(5) 0.0024(5) 0.0035(4)
C1 0.0195(7) 0.0181(7) 0.0189(7) 0.0065(6) 0.0031(6) 0.0068(5)
C2 0.0199(7) 0.0175(7) 0.0201(7) 0.0060(6) 0.0039(6) 0.0070(5)
C3 0.0178(7) 0.0163(7) 0.0205(7) 0.0042(5) 0.0043(6) 0.0061(5)
C4 0.0219(7) 0.0178(7) 0.0223(7) 0.0078(6) 0.0073(6) 0.0046(6)
C5 0.0189(7) 0.0150(7) 0.0266(8) 0.0042(6) 0.0053(6) 0.0023(5)
C6 0.0201(7) 0.0155(7) 0.0214(7) 0.0015(5) 0.0017(6) 0.0036(5)
C7 0.0182(7) 0.0178(7) 0.0204(7) 0.0063(6) 0.0040(6) 0.0055(5)
C8 0.0157(6) 0.0143(6) 0.0200(7) 0.0047(5) 0.0037(5) 0.0049(5)
C9 0.0143(6) 0.0160(6) 0.0184(7) 0.0035(5) 0.0031(5) 0.0044(5)
C10 0.0185(7) 0.0157(7) 0.0199(7) 0.0042(5) 0.0044(6) 0.0051(5)
C11 0.0196(7) 0.0178(7) 0.0234(7) 0.0074(6) 0.0056(6) 0.0044(5)
C12 0.0163(7) 0.0155(6) 0.0278(8) 0.0062(6) 0.0037(6) 0.0024(5)
C13 0.0159(7) 0.0169(7) 0.0231(7) 0.0039(6) 0.0003(6) 0.0029(5)
C21 0.0190(7) 0.0228(7) 0.0181(7) 0.0054(6) 0.0028(6) 0.0022(6)
C22 0.0274(8) 0.0244(8) 0.0239(8) 0.0052(6) 0.0010(6) 0.0016(6)
C23 0.0387(10) 0.0262(8) 0.0236(8) 0.0005(7) 0.0014(7) -0.0024(7)
C24 0.0329(9) 0.0459(10) 0.0158(7) 0.0044(7) -0.0025(7) -0.0043(8)
C25 0.0311(9) 0.0493(11) 0.0243(8) 0.0168(8) -0.0010(7) 0.0078(8)
C26 0.0268(8) 0.0305(8) 0.0237(8) 0.0086(7) 0.0036(6) 0.0073(7)
C31 0.0200(7) 0.0195(7) 0.0178(7) 0.0052(6) 0.0014(6) -0.0006(5)
C32 0.0255(8) 0.0224(7) 0.0213(7) 0.0048(6) 0.0027(6) 0.0036(6)
C33 0.0314(9) 0.0329(9) 0.0233(8) 0.0035(7) 0.0086(7) 0.0039(7)
C34 0.0400(10) 0.0349(9) 0.0208(8) 0.0105(7) 0.0063(7) -0.0035(7)
C35 0.0439(10) 0.0300(9) 0.0323(9) 0.0175(7) 0.0080(8) 0.0068(7)
C36 0.0335(9) 0.0271(8) 0.0298(9) 0.0115(7) 0.0096(7) 0.0094(7)
C41 0.0222(7) 0.0132(6) 0.0195(7) 0.0046(5) 0.0008(6) 0.0028(5)
C42 0.0211(7) 0.0159(7) 0.0239(7) 0.0059(6) 0.0028(6) 0.0017(5)
C43 0.0215(8) 0.0210(7) 0.0333(9) 0.0084(6) -0.0030(6) 0.0005(6)
C44 0.0334(9) 0.0271(8) 0.0271(8) 0.0091(7) -0.0099(7) -0.0012(7)
C45 0.0386(9) 0.0261(8) 0.0188(7) 0.0083(6) 0.0007(7) 0.0002(7)
C46 0.0262(8) 0.0179(7) 0.0225(7) 0.0059(6) 0.0037(6) 0.0014(6)
F1 0.0414(6) 0.0279(5) 0.0303(5) 0.0023(4) 0.0018(4) -0.0088(4)
F2 0.0579(8) 0.0703(8) 0.0477(7) 0.0090(6) 0.0034(6) 0.0470(7)
F3 0.0226(5) 0.0429(5) 0.0260(5) 0.0144(4) 0.0004(4) 0.0040(4)
F4 0.0449(6) 0.0438(6) 0.0270(5) 0.0127(5) -0.0004(5) -0.0178(5)
B1 0.0179(8) 0.0223(8) 0.0220(8) 0.0050(7) 0.0011(6) 0.0036(6)

loop_
_atom_type_symbol
_atom_type_description
_atom_type_scat_dispersion_real
_atom_type_scat_dispersion_imag
_atom_type_scat_source
C C 0.0181 0.0091 'International Tables Vol C Tables 4.2.6.8 and 6.1.1.4'
H H 0.0000 0.0000 'International Tables Vol C Tables 4.2.6.8 and 6.1.1.4'
B B 0.0090 0.0039 'International Tables Vol C Tables 4.2.6.8 and 6.1.1.4'
F F 0.0727 0.0534 'International Tables Vol C Tables 4.2.6.8 and 6.1.1.4'
N N 0.0311 0.0180 'International Tables Vol C Tables 4.2.6.8 and 6.1.1.4'

loop_
_geom_angle_atom_site_label_1
_geom_angle_atom_site_label_2
_geom_angle_atom_site_label_3
_geom_angle
_geom_angle_site_symmetry_1
_geom_angle_site_symmetry_3
_geom_angle_publ_flag
C9 N1 C1 121.24(12) . . ?
C13 N1 C1 118.65(12) . . ?
C13 N1 C9 120.10(12) . . ?
N1 C1 C21 117.12(12) . . ?
C2 C1 N1 120.04(13) . . ?
C2 C1 C21 122.74(13) . . ?
C1 C2 C3 120.35(14) . . ?
C1 C2 C31 120.08(13) . . ?
C3 C2 C31 119.56(13) . . ?
C4 C3 C2 121.60(13) . . ?
C8 C3 C2 118.97(13) . . ?
C8 C3 C4 119.43(13) . . ?
C5 C4 C3 120.44(13) . . ?
C4 C5 C6 120.17(13) . . ?
C7 C6 C5 120.51(14) . . ?
C6 C7 C8 120.58(13) . . ?
C3 C8 C7 118.66(13) . . ?
C3 C8 C9 119.72(13) . . ?
C7 C8 C9 121.52(13) . . ?
N1 C9 C8 116.85(13) . . ?
N1 C9 C10 117.76(12) . . ?
C10 C9 C8 125.36(13) . . ?
C9 C10 C41 123.46(13) . . ?
C11 C10 C9 119.02(13) . . ?
C11 C10 C41 117.31(13) . . ?
C10 C11 C12 120.53(14) . . ?
C13 C12 C11 119.08(13) . . ?
C12 C13 N1 121.31(14) . . ?
C22 C21 C1 119.90(14) . . ?
C26 C21 C1 120.44(13) . . ?
C26 C21 C22 119.60(15) . . ?
C23 C22 C21 119.76(16) . . ?
C24 C23 C22 120.67(16) . . ?
C23 C24 C25 119.57(15) . . ?
C26 C25 C24 120.41(16) . . ?
C25 C26 C21 119.98(15) . . ?
C32 C31 C2 119.59(13) . . ?
C32 C31 C36 119.44(14) . . ?
C36 C31 C2 120.96(14) . . ?
C33 C32 C31 119.78(15) . . ?
C34 C33 C32 120.75(16) . . ?
C35 C34 C33 119.76(16) . . ?
C34 C35 C36 119.87(16) . . ?
C31 C36 C35 120.39(15) . . ?
C42 C41 C10 120.47(13) . . ?
C46 C41 C10 120.30(14) . . ?
C46 C41 C42 118.90(14) . . ?
C43 C42 C41 120.53(15) . . ?
C44 C43 C42 119.84(15) . . ?
C45 C44 C43 120.13(15) . . ?
C44 C45 C46 120.33(15) . . ?
C45 C46 C41 120.25(15) . . ?
F1 B1 F3 109.37(13) . . ?
F1 B1 F4 109.95(13) . . ?
F2 B1 F1 109.59(14) . . ?
F2 B1 F3 107.51(13) . . ?
F2 B1 F4 110.77(15) . . ?
F4 B1 F3 109.61(13) . . ?

loop_
_geom_bond_atom_site_label_1
_geom_bond_atom_site_label_2
_geom_bond_distance
_geom_bond_site_symmetry_2
_geom_bond_publ_flag
N1 C1 1.4248(19) . ?
N1 C9 1.3885(19) . ?
N1 C13 1.3744(18) . ?
C1 C2 1.354(2) . ?
C1 C21 1.490(2) . ?
C2 C3 1.442(2) . ?
C2 C31 1.492(2) . ?
C3 C4 1.413(2) . ?
C3 C8 1.410(2) . ?
C4 C5 1.374(2) . ?
C5 C6 1.397(2) . ?
C6 C7 1.374(2) . ?
C7 C8 1.414(2) . ?
C8 C9 1.4513(19) . ?
C9 C10 1.415(2) . ?
C10 C11 1.386(2) . ?
C10 C41 1.488(2) . ?
C11 C12 1.389(2) . ?
C12 C13 1.357(2) . ?
C21 C22 1.397(2) . ?
C21 C26 1.392(2) . ?
C22 C23 1.388(2) . ?
C23 C24 1.380(3) . ?
C24 C25 1.390(3) . ?
C25 C26 1.386(2) . ?
C31 C32 1.389(2) . ?
C31 C36 1.392(2) . ?
C32 C33 1.387(2) . ?
C33 C34 1.386(3) . ?
C34 C35 1.380(3) . ?
C35 C36 1.394(2) . ?
C41 C42 1.400(2) . ?
C41 C46 1.396(2) . ?
C42 C43 1.387(2) . ?
C43 C44 1.386(2) . ?
C44 C45 1.384(3) . ?
C45 C46 1.386(2) . ?
F1 B1 1.384(2) . ?
F2 B1 1.377(2) . ?
F3 B1 1.396(2) . ?
F4 B1 1.384(2) . ?

loop_
_geom_torsion_atom_site_label_1
_geom_torsion_atom_site_label_2
_geom_torsion_atom_site_label_3
_geom_torsion_atom_site_label_4
_geom_torsion
_geom_torsion_site_symmetry_1
_geom_torsion_site_symmetry_2
_geom_torsion_site_symmetry_3
_geom_torsion_site_symmetry_4
_geom_torsion_publ_flag
N1 C1 C2 C3 5.5(2) . . . . ?
N1 C1 C2 C31 -173.28(12) . . . . ?
N1 C1 C21 C22 66.09(19) . . . . ?
N1 C1 C21 C26 -116.73(15) . . . . ?
N1 C9 C10 C11 13.99(19) . . . . ?
N1 C9 C10 C41 -160.59(13) . . . . ?
C1 N1 C9 C8 -19.03(18) . . . . ?
C1 N1 C9 C10 162.62(12) . . . . ?
C1 N1 C13 C12 -172.85(12) . . . . ?
C1 C2 C3 C4 170.94(13) . . . . ?
C1 C2 C3 C8 -8.3(2) . . . . ?
C1 C2 C31 C32 80.67(19) . . . . ?
C1 C2 C31 C36 -100.56(18) . . . . ?
C1 C21 C22 C23 178.20(14) . . . . ?
C1 C21 C26 C25 -177.93(15) . . . . ?
C2 C1 C21 C22 -110.23(17) . . . . ?
C2 C1 C21 C26 66.9(2) . . . . ?
C2 C3 C4 C5 -176.09(13) . . . . ?
C2 C3 C8 C7 173.84(12) . . . . ?
C2 C3 C8 C9 -2.66(19) . . . . ?
C2 C31 C32 C33 179.49(14) . . . . ?
C2 C31 C36 C35 -179.79(15) . . . . ?
C3 C2 C31 C32 -98.18(17) . . . . ?
C3 C2 C31 C36 80.59(19) . . . . ?
C3 C4 C5 C6 0.8(2) . . . . ?
C3 C8 C9 N1 15.90(19) . . . . ?
C3 C8 C9 C10 -165.90(13) . . . . ?
C4 C3 C8 C7 -5.38(19) . . . . ?
C4 C3 C8 C9 178.12(12) . . . . ?
C4 C5 C6 C7 -2.3(2) . . . . ?
C5 C6 C7 C8 -0.1(2) . . . . ?
C6 C7 C8 C3 3.9(2) . . . . ?
C6 C7 C8 C9 -179.64(13) . . . . ?
C7 C8 C9 N1 -160.51(12) . . . . ?
C7 C8 C9 C10 17.7(2) . . . . ?
C8 C3 C4 C5 3.1(2) . . . . ?
C8 C9 C10 C11 -164.20(13) . . . . ?
C8 C9 C10 C41 21.2(2) . . . . ?
C9 N1 C1 C2 8.6(2) . . . . ?
C9 N1 C1 C21 -167.80(12) . . . . ?
C9 N1 C13 C12 5.7(2) . . . . ?
C9 C10 C11 C12 -2.1(2) . . . . ?
C9 C10 C41 C42 45.0(2) . . . . ?
C9 C10 C41 C46 -141.71(14) . . . . ?
C10 C11 C12 C13 -8.3(2) . . . . ?
C10 C41 C42 C43 174.69(13) . . . . ?
C10 C41 C46 C45 -175.03(13) . . . . ?
C11 C10 C41 C42 -129.72(15) . . . . ?
C11 C10 C41 C46 43.61(19) . . . . ?
C11 C12 C13 N1 6.6(2) . . . . ?
C13 N1 C1 C2 -172.83(13) . . . . ?
C13 N1 C1 C21 10.75(19) . . . . ?
C13 N1 C9 C8 162.44(12) . . . . ?
C13 N1 C9 C10 -15.91(18) . . . . ?
C21 C1 C2 C3 -178.24(13) . . . . ?
C21 C1 C2 C31 2.9(2) . . . . ?
C21 C22 C23 C24 -0.2(3) . . . . ?
C22 C21 C26 C25 -0.7(2) . . . . ?
C22 C23 C24 C25 -0.8(3) . . . . ?
C23 C24 C25 C26 1.0(3) . . . . ?
C24 C25 C26 C21 -0.3(3) . . . . ?
C26 C21 C22 C23 1.0(2) . . . . ?
C31 C2 C3 C4 -10.2(2) . . . . ?
C31 C2 C3 C8 170.57(12) . . . . ?
C31 C32 C33 C34 0.2(3) . . . . ?
C32 C31 C36 C35 -1.0(2) . . . . ?
C32 C33 C34 C35 -0.7(3) . . . . ?
C33 C34 C35 C36 0.4(3) . . . . ?
C34 C35 C36 C31 0.5(3) . . . . ?
C36 C31 C32 C33 0.7(2) . . . . ?
C41 C10 C11 C12 172.85(13) . . . . ?
C41 C42 C43 C44 -0.3(2) . . . . ?
C42 C41 C46 C45 -1.6(2) . . . . ?
C42 C43 C44 C45 -0.4(2) . . . . ?
C43 C44 C45 C46 0.1(2) . . . . ?
C44 C45 C46 C41 0.9(2) . . . . ?
C46 C41 C42 C43 1.3(2) . . . . ?
